data_7121812
loop_
_publ_author_name
'Wu, Kui'
'Du, Yuliu'
'Wei, Zheng'
'Wang, Ting'

_publ_section_title
;
 Synthesis of functionalized pyrroloindolines via a visible-light-induced
 radical cascade reaction: rapid synthesis of (+-)-flustraminol B.
;
_journal_issue 54
_journal_name_full 'Chemical communications (Cambridge, England)'
_journal_page_first 7443
_journal_page_last 7446
_journal_paper_doi 10.1039/c8cc03575j
_journal_volume 54
_journal_year 2018
_chemical_formula_moiety 'C12 H14 N2 O'
_chemical_formula_sum 'C12 H14 N2 O'
_chemical_formula_weight 202.25
_space_group_crystal_system orthorhombic
_space_group_IT_number 19
_space_group_name_Hall 'P 2ac 2ab'
_space_group_name_H-M_alt 'P 21 21 21'
_symmetry_space_group_name_Hall 'P 2ac 2ab'
_symmetry_space_group_name_H-M 'P 21 21 21'
_atom_sites_solution_hydrogens mixed
_atom_sites_solution_primary dual
_atom_sites_solution_secondary difmap
_audit_creation_method SHELXL-2018/3
_audit_update_record
;
2018-05-02 deposited with the CCDC.
2018-06-07 downloaded from the CCDC.
;
_cell_angle_alpha 90
_cell_angle_beta 90
_cell_angle_gamma 90
_cell_formula_units_Z 4
_cell_length_a 5.7386(4)
_cell_length_b 9.5416(7)
_cell_length_c 18.3137(13)
_cell_measurement_reflns_used 6214
_cell_measurement_temperature 100(2)
_cell_measurement_theta_max 30.43
_cell_measurement_theta_min 3.08
_cell_volume 1002.77(12)
_computing_cell_refinement 'SAINT V.8.38A (Bruker AXS Inc., 2017)'
_computing_data_collection 'APEX3 v.2017.3-0 (Bruker AXS Inc., 2017)'
_computing_data_reduction 'SAINT V.8.38A (Bruker AXS Inc., 2017)'
_computing_molecular_graphics 'Xshell v.6.3.1 (Bruker AXS Inc., 2016)'
_computing_publication_material 'APEX3 v.2017.3-0 (Bruker AXS Inc., 2017)'
_computing_structure_refinement 'SHELXL-2018/3 (Sheldrick, 2018)'
_computing_structure_solution 'SHELXT 2018/2 (Sheldrick, 2018)'
_diffrn_ambient_temperature 100(2)
_diffrn_measured_fraction_theta_full 0.998
_diffrn_measured_fraction_theta_max 0.999
_diffrn_measurement_device_type 'Bruker D8 Venture PHOTON 100 CMOS'
_diffrn_measurement_method 'omega and phi scans'
_diffrn_radiation_monochromator graphite
_diffrn_radiation_source 'fine-focus sealed tube'
_diffrn_radiation_type MoK\a
_diffrn_radiation_wavelength 0.71073
_diffrn_reflns_av_R_equivalents 0.0380
_diffrn_reflns_av_unetI/netI 0.0416
_diffrn_reflns_Laue_measured_fraction_full 0.998
_diffrn_reflns_Laue_measured_fraction_max 0.999
_diffrn_reflns_limit_h_max 8
_diffrn_reflns_limit_h_min -8
_diffrn_reflns_limit_k_max 13
_diffrn_reflns_limit_k_min -13
_diffrn_reflns_limit_l_max 26
_diffrn_reflns_limit_l_min -25
_diffrn_reflns_number 12225
_diffrn_reflns_point_group_measured_fraction_full 0.997
_diffrn_reflns_point_group_measured_fraction_max 0.998
_diffrn_reflns_theta_full 25.242
_diffrn_reflns_theta_max 30.490
_diffrn_reflns_theta_min 3.083
_exptl_absorpt_coefficient_mu 0.087
_exptl_absorpt_correction_T_max 1
_exptl_absorpt_correction_T_min 0.9011
_exptl_absorpt_correction_type multi-scan
_exptl_absorpt_process_details
;
SADABS-2016/2 (Bruker, 2016/2) was 
used for absorption correction. 
Krause, L., Herbst-Irmer, R.,
Sheldrick G.M. & Stalke D.,
J. Appl. Cryst. 48 (2015) 3-10.
;
_exptl_crystal_colour colorless
_exptl_crystal_density_diffrn 1.340
_exptl_crystal_description rod
_exptl_crystal_F_000 432
_exptl_crystal_size_max 0.280
_exptl_crystal_size_mid 0.090
_exptl_crystal_size_min 0.080
_refine_diff_density_max 0.197
_refine_diff_density_min -0.264
_refine_diff_density_rms 0.052
_refine_ls_abs_structure_details
;
 Refined as an inversion twin.
;
_refine_ls_abs_structure_Flack 0.4(19)
_refine_ls_extinction_method none
_refine_ls_goodness_of_fit_ref 1.052
_refine_ls_hydrogen_treatment mixed
_refine_ls_matrix_type full
_refine_ls_number_parameters 147
_refine_ls_number_reflns 3055
_refine_ls_number_restraints 0
_refine_ls_restrained_S_all 1.052
_refine_ls_R_factor_all 0.0572
_refine_ls_R_factor_gt 0.0449
_refine_ls_shift/su_max 0.000
_refine_ls_shift/su_mean 0.000
_refine_ls_structure_factor_coef Fsqd
_refine_ls_weighting_details 'w=1/[\s^2^(Fo^2^)+(0.0414P)^2^+0.2174P] where P=(Fo^2^+2Fc^2^)/3'
_refine_ls_weighting_scheme calc
_refine_ls_wR_factor_gt 0.0903
_refine_ls_wR_factor_ref 0.0960
_reflns_Friedel_coverage 0.712
_reflns_Friedel_fraction_full 0.996
_reflns_Friedel_fraction_max 0.997
_reflns_number_gt 2647
_reflns_number_total 3055
_reflns_threshold_expression 'I > 2\s(I)'
_cod_data_source_file c8cc03575j2.cif
_cod_data_source_block Compound-15
_cod_depositor_comments 'Adding full bibliography for 7121812--7121813.cif.'
_cod_database_code 7121812
_shelx_shelxl_version_number 2018/3
_shelx_space_group_comment
;
The symmetry employed for this shelxl refinement is uniquely defined
by the following loop, which should always be used as a source of
symmetry information in preference to the above space-group names.
They are only intended as comments.
;
_shelx_estimated_absorpt_t_min 0.976
_shelx_estimated_absorpt_t_max 0.993

loop_
_space_group_symop_operation_xyz
'x, y, z'
'-x+1/2, -y, z+1/2'
'-x, y+1/2, -z+1/2'
'x+1/2, -y+1/2, -z'

loop_
_atom_site_label
_atom_site_type_symbol
_atom_site_fract_x
_atom_site_fract_y
_atom_site_fract_z
_atom_site_U_iso_or_equiv
_atom_site_adp_type
_atom_site_occupancy
_atom_site_site_symmetry_order
_atom_site_calc_flag
_atom_site_refinement_flags_posn
_atom_site_refinement_flags_adp
C1 C 0.5536(3) 0.4324(2) 0.60372(10) 0.0184(4) Uani 1 1 d . .
C2 C 0.5404(4) 0.5311(2) 0.54805(11) 0.0208(4) Uani 1 1 d . .
H2 H 0.642675 0.527373 0.507318 0.025 Uiso 1 1 calc R U
C3 C 0.3719(4) 0.6359(2) 0.55399(11) 0.0229(4) Uani 1 1 d . .
H3 H 0.360561 0.704945 0.516796 0.028 Uiso 1 1 calc R U
C4 C 0.2203(4) 0.6415(2) 0.61303(11) 0.0235(4) Uani 1 1 d . .
H4 H 0.105587 0.713129 0.615555 0.028 Uiso 1 1 calc R U
C5 C 0.2365(3) 0.54164(19) 0.66885(11) 0.0197(4) Uani 1 1 d . .
H5 H 0.132497 0.544249 0.709192 0.024 Uiso 1 1 calc R U
C6 C 0.4057(3) 0.43951(19) 0.66428(10) 0.0163(4) Uani 1 1 d . .
C7 C 0.4704(3) 0.3242(2) 0.71748(10) 0.0168(4) Uani 1 1 d . .
H7 H 0.555(4) 0.365(2) 0.7608(12) 0.021(5) Uiso 1 1 d . .
C8 C 0.2703(3) 0.2290(2) 0.74086(10) 0.0178(4) Uani 1 1 d . .
H8A H 0.292604 0.195854 0.791617 0.021 Uiso 1 1 calc R U
H8B H 0.119221 0.278679 0.737539 0.021 Uiso 1 1 calc R U
C9 C 0.2791(3) 0.10769(19) 0.68766(10) 0.0160(4) Uani 1 1 d . .
C10 C 0.6335(3) 0.23157(19) 0.67055(10) 0.0161(3) Uani 1 1 d . .
H10 H 0.775(4) 0.196(2) 0.6950(11) 0.015(5) Uiso 1 1 d . .
C11 C 0.5680(3) -0.0005(2) 0.60526(10) 0.0188(4) Uani 1 1 d . .
H11A H 0.456138 -0.078056 0.606129 0.028 Uiso 1 1 calc R U
H11B H 0.718741 -0.032997 0.623844 0.028 Uiso 1 1 calc R U
H11C H 0.586601 0.033086 0.555024 0.028 Uiso 1 1 calc R U
C12 C 0.8912(3) 0.2888(2) 0.56084(10) 0.0190(4) Uani 1 1 d . .
H12A H 0.830715 0.274170 0.511382 0.029 Uiso 1 1 calc R U
H12B H 0.972508 0.204143 0.577191 0.029 Uiso 1 1 calc R U
H12C H 0.999884 0.368035 0.560722 0.029 Uiso 1 1 calc R U
N1 N 0.7006(3) 0.31843(18) 0.60970(10) 0.0253(4) Uani 1 1 d . .
N2 N 0.4830(3) 0.11280(16) 0.65082(8) 0.0156(3) Uani 1 1 d . .
O1 O 0.1299(2) 0.01636(14) 0.68048(8) 0.0228(3) Uani 1 1 d . .

loop_
_atom_site_aniso_label
_atom_site_aniso_U_11
_atom_site_aniso_U_22
_atom_site_aniso_U_33
_atom_site_aniso_U_23
_atom_site_aniso_U_13
_atom_site_aniso_U_12
C1 0.0165(8) 0.0138(8) 0.0250(10) -0.0022(7) 0.0028(8) -0.0007(7)
C2 0.0248(9) 0.0152(9) 0.0223(9) -0.0012(7) 0.0047(8) -0.0015(8)
C3 0.0290(10) 0.0145(9) 0.0254(10) 0.0008(8) -0.0041(9) -0.0006(8)
C4 0.0230(9) 0.0166(9) 0.0308(10) -0.0037(8) -0.0037(8) 0.0039(8)
C5 0.0188(8) 0.0170(9) 0.0232(9) -0.0068(7) 0.0015(8) -0.0012(7)
C6 0.0167(8) 0.0131(8) 0.0190(9) -0.0034(7) -0.0008(7) -0.0034(7)
C7 0.0137(8) 0.0185(9) 0.0183(8) -0.0031(7) 0.0000(7) -0.0015(7)
C8 0.0149(8) 0.0189(9) 0.0194(8) -0.0001(7) 0.0027(7) -0.0006(7)
C9 0.0139(8) 0.0150(8) 0.0191(9) 0.0021(7) -0.0008(7) 0.0023(7)
C10 0.0131(8) 0.0156(8) 0.0197(8) 0.0018(7) 0.0014(7) -0.0004(7)
C11 0.0220(9) 0.0162(9) 0.0183(9) -0.0006(7) 0.0000(8) 0.0016(8)
C12 0.0159(9) 0.0201(10) 0.0210(8) -0.0005(7) 0.0041(7) -0.0001(7)
N1 0.0239(8) 0.0190(8) 0.0331(9) 0.0095(7) 0.0161(8) 0.0065(7)
N2 0.0146(7) 0.0140(7) 0.0183(7) -0.0014(6) 0.0005(6) -0.0002(6)
O1 0.0149(6) 0.0184(7) 0.0351(8) -0.0011(6) -0.0011(6) -0.0027(5)

loop_
_atom_type_symbol
_atom_type_description
_atom_type_scat_dispersion_real
_atom_type_scat_dispersion_imag
_atom_type_scat_source
C C 0.0033 0.0016 'International Tables Vol C Tables 4.2.6.8 and 6.1.1.4'
H H 0.0000 0.0000 'International Tables Vol C Tables 4.2.6.8 and 6.1.1.4'
N N 0.0061 0.0033 'International Tables Vol C Tables 4.2.6.8 and 6.1.1.4'
O O 0.0106 0.0060 'International Tables Vol C Tables 4.2.6.8 and 6.1.1.4'

loop_
_geom_angle_atom_site_label_1
_geom_angle_atom_site_label_2
_geom_angle_atom_site_label_3
_geom_angle
N1 C1 C2 128.72(18)
N1 C1 C6 110.27(16)
C2 C1 C6 121.01(17)
C1 C2 C3 117.81(18)
C1 C2 H2 121.1
C3 C2 H2 121.1
C4 C3 C2 121.50(18)
C4 C3 H3 119.2
C2 C3 H3 119.2
C3 C4 C5 120.03(18)
C3 C4 H4 120.0
C5 C4 H4 120.0
C6 C5 C4 118.91(18)
C6 C5 H5 120.5
C4 C5 H5 120.5
C5 C6 C1 120.69(17)
C5 C6 C7 130.30(17)
C1 C6 C7 109.01(15)
C6 C7 C8 115.37(15)
C6 C7 C10 101.88(14)
C8 C7 C10 105.70(15)
C6 C7 H7 110.0(13)
C8 C7 H7 111.9(13)
C10 C7 H7 111.5(13)
C9 C8 C7 104.45(15)
C9 C8 H8A 110.9
C7 C8 H8A 110.9
C9 C8 H8B 110.9
C7 C8 H8B 110.9
H8A C8 H8B 108.9
O1 C9 N2 125.13(17)
O1 C9 C8 125.99(17)
N2 C9 C8 108.84(16)
N1 C10 N2 114.22(16)
N1 C10 C7 105.22(15)
N2 C10 C7 102.81(14)
N1 C10 H10 109.2(13)
N2 C10 H10 109.1(13)
C7 C10 H10 116.3(12)
N2 C11 H11A 109.5
N2 C11 H11B 109.5
H11A C11 H11B 109.5
N2 C11 H11C 109.5
H11A C11 H11C 109.5
H11B C11 H11C 109.5
N1 C12 H12A 109.5
N1 C12 H12B 109.5
H12A C12 H12B 109.5
N1 C12 H12C 109.5
H12A C12 H12C 109.5
H12B C12 H12C 109.5
C1 N1 C12 124.67(16)
C1 N1 C10 110.54(15)
C12 N1 C10 124.78(16)
C9 N2 C11 123.49(16)
C9 N2 C10 114.43(15)
C11 N2 C10 121.23(15)

loop_
_geom_bond_atom_site_label_1
_geom_bond_atom_site_label_2
_geom_bond_distance
C1 N1 1.380(2)
C1 C2 1.390(3)
C1 C6 1.398(3)
C2 C3 1.395(3)
C2 H2 0.9500
C3 C4 1.389(3)
C3 H3 0.9500
C4 C5 1.401(3)
C4 H4 0.9500
C5 C6 1.378(3)
C5 H5 0.9500
C6 C7 1.515(3)
C7 C8 1.526(3)
C7 C10 1.548(3)
C7 H7 1.01(2)
C8 C9 1.514(3)
C8 H8A 0.9900
C8 H8B 0.9900
C9 O1 1.229(2)
C9 N2 1.351(2)
C10 N1 1.441(2)
C10 N2 1.470(2)
C10 H10 0.99(2)
C11 N2 1.450(2)
C11 H11A 0.9800
C11 H11B 0.9800
C11 H11C 0.9800
C12 N1 1.441(2)
C12 H12A 0.9800
C12 H12B 0.9800
C12 H12C 0.9800
